data_7103597
loop_
_publ_author_name
'Li, Cui-Jin'
'Lin, Zhuo-Jia'
'Peng, Meng-Xia'
'Leng, Ji-Dong'
'Yang, Ming-Mei'
'Tong, Ming-Liang'

_publ_section_title
;
 Novel three-dimensional 3d-4f microporous magnets exhibiting selective
 gas adsorption behavior.
;
_journal_issue 47
_journal_name_full 'Chemical communications (Cambridge, England)'
_journal_page_first 6348
_journal_page_last 6350
_journal_paper_doi 10.1039/b815024a
_journal_year 2008
_chemical_formula_sum 'C48 H40 Co3 Eu4 N6 O50'
_chemical_formula_weight 2285.49
_space_group_IT_number 15
_symmetry_cell_setting monoclinic
_symmetry_space_group_name_Hall '-C 2yc'
_symmetry_space_group_name_H-M 'C 1 2/c 1'
_atom_sites_solution_hydrogens geom
_atom_sites_solution_primary direct
_atom_sites_solution_secondary difmap
_audit_creation_method SHELXL-97
_cell_angle_alpha 90.00
_cell_angle_beta 118.600(2)
_cell_angle_gamma 90.00
_cell_formula_units_Z 4
_cell_length_a 20.978(3)
_cell_length_b 20.211(3)
_cell_length_c 18.045(2)
_cell_measurement_reflns_used 12398
_cell_measurement_temperature 293(2)
_cell_measurement_theta_max 26.00
_cell_measurement_theta_min 1.59
_cell_volume 6717.0(16)
_computing_cell_refinement 'Bruker SMART (Bruker, 1998)'
_computing_data_collection 'Bruker SMART (Bruker, 1998)'
_computing_data_reduction 'Bruker SAINT + & SHELXTL (Bruker, 1998)'
_computing_molecular_graphics 'Bruker SHELXTL'
_computing_publication_material 'Bruker SHELXTL'
_computing_structure_refinement 'SHELXL-97 (Sheldrick, 1997)'
_computing_structure_solution 'SHELXS-97 (Sheldrick, 1990)'
_diffrn_ambient_temperature 293(2)
_diffrn_measured_fraction_theta_full 0.952
_diffrn_measured_fraction_theta_max 0.952
_diffrn_measurement_device_type 'Bruker SMART CCD area detector'
_diffrn_measurement_method '\f and \w scans'
_diffrn_radiation_monochromator graphite
_diffrn_radiation_source 'fine-focus sealed tube'
_diffrn_radiation_type MoK\a
_diffrn_radiation_wavelength 0.71073
_diffrn_reflns_av_R_equivalents 0.0379
_diffrn_reflns_av_sigmaI/netI 0.0644
_diffrn_reflns_limit_h_max 25
_diffrn_reflns_limit_h_min -25
_diffrn_reflns_limit_k_max 24
_diffrn_reflns_limit_k_min -14
_diffrn_reflns_limit_l_max 21
_diffrn_reflns_limit_l_min -22
_diffrn_reflns_number 12398
_diffrn_reflns_theta_full 26.00
_diffrn_reflns_theta_max 26.00
_diffrn_reflns_theta_min 1.59
_exptl_absorpt_coefficient_mu 4.523
_exptl_absorpt_correction_T_max 0.6129
_exptl_absorpt_correction_T_min 0.4965
_exptl_absorpt_correction_type multi-scan
_exptl_absorpt_process_details 'SADABS (Bruker, 2002)'
_exptl_crystal_colour orange
_exptl_crystal_density_diffrn 2.260
_exptl_crystal_density_method 'not measured'
_exptl_crystal_description cuboid
_exptl_crystal_F_000 4412
_exptl_crystal_size_max 0.18
_exptl_crystal_size_mid 0.14
_exptl_crystal_size_min 0.12
_refine_diff_density_max 4.448
_refine_diff_density_min -2.569
_refine_diff_density_rms 0.338
_refine_ls_extinction_method none
_refine_ls_goodness_of_fit_ref 1.203
_refine_ls_hydrogen_treatment constr
_refine_ls_matrix_type full
_refine_ls_number_parameters 525
_refine_ls_number_reflns 6286
_refine_ls_number_restraints 48
_refine_ls_restrained_S_all 1.200
_refine_ls_R_factor_all 0.1017
_refine_ls_R_factor_gt 0.0908
_refine_ls_shift/su_max 0.000
_refine_ls_shift/su_mean 0.000
_refine_ls_structure_factor_coef Fsqd
_refine_ls_weighting_details
;
calc w=1/[\s^2^(Fo^2^)+(0.0402P)^2^+1090.6962P] where P=(Fo^2^+2Fc^2^)/3
;
_refine_ls_weighting_scheme calc
_refine_ls_wR_factor_gt 0.2342
_refine_ls_wR_factor_ref 0.2397
_reflns_number_gt 5333
_reflns_number_total 6286
_reflns_threshold_expression >2sigma(I)
_cod_data_source_file b815024a.txt
_cod_data_source_block EUM
_cod_original_sg_symbol_H-M C2/c
_cod_database_code 7103597

loop_
_symmetry_equiv_pos_as_xyz
'x, y, z'
'-x, y, -z+1/2'
'x+1/2, y+1/2, z'
'-x+1/2, y+1/2, -z+1/2'
'-x, -y, -z'
'x, -y, z-1/2'
'-x+1/2, -y+1/2, -z'
'x+1/2, -y+1/2, z-1/2'

loop_
_atom_site_label
_atom_site_type_symbol
_atom_site_fract_x
_atom_site_fract_y
_atom_site_fract_z
_atom_site_U_iso_or_equiv
_atom_site_adp_type
_atom_site_occupancy
_atom_site_symmetry_multiplicity
_atom_site_calc_flag
_atom_site_refinement_flags
_atom_site_disorder_assembly
_atom_site_disorder_group
Eu1 Eu -0.23161(5) 0.82463(5) -0.26700(6) 0.0205(3) Uani 1 1 d . . .
Eu2 Eu -0.5000 0.47556(6) -0.2500 0.0136(3) Uani 1 2 d S . .
Eu3 Eu -0.5000 0.81333(7) -0.2500 0.0212(3) Uani 1 2 d S . .
Co1 Co -0.35712(13) 0.64733(13) -0.25601(15) 0.0185(5) Uani 1 1 d . . .
Co2 Co 0.0000 0.6662(2) -0.2500 0.0450(12) Uani 1 2 d S . .
O1W O -0.2585(10) 0.9454(8) -0.2819(11) 0.050(5) Uani 1 1 d . . .
O2W O -0.5090(13) 0.8624(10) -0.1327(13) 0.068(6) Uani 1 1 d . . .
O3W O -0.5000 0.941(3) -0.2500 0.144(18) Uani 1 2 d SU . .
O4W O -0.018(2) 0.637(2) -0.157(2) 0.057(10) Uani 0.50 1 d PU . .
O5W O -0.0058(19) 0.7657(17) -0.219(2) 0.045(8) Uani 0.50 1 d PU . .
O6W O 0.025(2) 0.707(2) -0.346(2) 0.057(10) Uani 0.50 1 d PU . .
O7W O 0.006(3) 0.576(2) -0.306(3) 0.083(14) Uani 0.50 1 d PU . .
O1 O -0.2767(7) 0.7201(7) -0.2265(8) 0.027(3) Uani 1 1 d U . .
O2 O -0.1721(8) 0.7554(8) -0.1247(9) 0.039(4) Uani 1 1 d . . .
O3 O -0.1209(8) 0.6577(8) 0.1745(9) 0.042(4) Uani 1 1 d . . .
O4 O -0.2227(8) 0.6376(8) 0.1763(9) 0.034(4) Uani 1 1 d . . .
O5 O -0.4199(8) 0.5312(8) -0.1125(8) 0.036(4) Uani 1 1 d . . .
O6 O -0.4161(7) 0.5741(6) -0.2225(7) 0.018(3) Uani 1 1 d . . .
O7 O -0.4414(7) 0.7207(7) -0.2865(8) 0.028(3) Uani 1 1 d . . .
O8 O -0.5568(7) 0.7365(7) -0.3795(8) 0.030(3) Uani 1 1 d . . .
O9 O -0.6220(8) 0.6289(8) -0.6689(9) 0.041(4) Uani 1 1 d U . .
O10 O -0.5571(7) 0.5459(6) -0.6718(8) 0.023(3) Uani 1 1 d . . .
O11 O -0.3087(9) 0.5149(9) -0.3935(10) 0.052(5) Uani 1 1 d . . .
O12 O -0.2983(8) 0.5807(8) -0.2896(9) 0.035(4) Uani 1 1 d . . .
O13 O -0.1463(7) 0.7476(8) -0.2754(9) 0.036(4) Uani 1 1 d . . .
O14 O -0.1129(7) 0.6651(8) -0.3336(10) 0.039(4) Uani 1 1 d . . .
O15 O -0.4215(7) 0.6120(8) -0.6593(8) 0.031(3) Uani 1 1 d . . .
O16 O -0.3091(7) 0.6206(8) -0.6426(9) 0.030(3) Uani 1 1 d . . .
O17 O -0.4563(8) 0.8101(10) -0.4884(11) 0.057(5) Uani 1 1 d . . .
O18 O -0.3559(7) 0.8373(7) -0.3717(9) 0.030(3) Uani 1 1 d . . .
N1 N -0.3032(8) 0.6455(8) -0.1296(9) 0.020(3) Uani 1 1 d . . .
N2 N -0.4249(8) 0.6302(8) -0.3786(9) 0.021(3) Uani 1 1 d . . .
N3 N -0.2791(8) 0.7461(8) -0.3946(9) 0.020(3) Uani 1 1 d . . .
C1 C -0.2421(10) 0.6809(10) -0.0894(11) 0.023(4) Uani 1 1 d . . .
C2 C -0.2009(10) 0.6814(10) -0.0026(12) 0.024(4) Uani 1 1 d . . .
H2 H -0.1575 0.7048 0.0242 0.029 Uiso 1 1 calc R . .
C3 C -0.2269(10) 0.6450(10) 0.0441(11) 0.022(4) Uani 1 1 d . . .
C4 C -0.2910(10) 0.6082(9) 0.0018(12) 0.023(4) Uani 1 1 d . . .
H4 H -0.3098 0.5844 0.0311 0.028 Uiso 1 1 calc R . .
C5 C -0.3254(10) 0.6087(9) -0.0864(11) 0.021(4) Uani 1 1 d . . .
C6 C -0.2265(11) 0.7223(10) -0.1510(13) 0.027(4) Uani 1 1 d . . .
C7 C -0.1865(11) 0.6479(9) 0.1397(12) 0.025(4) Uani 1 1 d . . .
C8 C -0.3918(9) 0.5681(9) -0.1422(11) 0.018(4) Uani 1 1 d . . .
C9 C -0.4892(10) 0.6613(9) -0.4167(11) 0.020(4) Uani 1 1 d . . .
C10 C -0.5381(10) 0.6498(9) -0.4990(11) 0.019(4) Uani 1 1 d . . .
H10 H -0.5821 0.6723 -0.5252 0.023 Uiso 1 1 calc R . .
C11 C -0.5198(9) 0.6026(9) -0.5430(11) 0.016(4) Uani 1 1 d . . .
C12 C -0.4543(10) 0.5691(9) -0.5019(10) 0.018(4) Uani 1 1 d . . .
H12 H -0.4421 0.5369 -0.5297 0.022 Uiso 1 1 calc R . .
C13 C -0.4074(9) 0.5849(9) -0.4185(11) 0.019(4) Uani 1 1 d . . .
C14 C -0.4977(10) 0.7093(9) -0.3583(12) 0.022(4) Uani 1 1 d . . .
C15 C -0.5700(9) 0.5914(10) -0.6355(11) 0.022(4) Uani 1 1 d . . .
C16 C -0.3325(10) 0.5559(10) -0.3643(12) 0.024(4) Uani 1 1 d . . .
C17 C -0.2351(10) 0.7020(10) -0.4043(12) 0.025(4) Uani 1 1 d . . .
C18 C -0.2588(10) 0.6621(9) -0.4742(11) 0.021(4) Uani 1 1 d . . .
H18 H -0.2272 0.6321 -0.4788 0.025 Uiso 1 1 calc R . .
C19 C -0.3306(10) 0.6667(9) -0.5382(11) 0.020(4) Uani 1 1 d . . .
C20 C -0.3767(10) 0.7100(10) -0.5279(11) 0.023(4) Uani 1 1 d . . .
H20 H -0.4253 0.7128 -0.5684 0.027 Uiso 1 1 calc R . .
C21 C -0.3489(10) 0.7496(9) -0.4556(11) 0.021(4) Uani 1 1 d . . .
C22 C -0.1582(10) 0.7035(10) -0.3327(12) 0.025(4) Uani 1 1 d . . .
C23 C -0.3564(10) 0.6287(9) -0.6201(11) 0.020(4) Uani 1 1 d . . .
C24 C -0.3917(11) 0.8026(10) -0.4393(13) 0.028(4) Uani 1 1 d . . .
O8W O -0.1496(15) 0.5889(18) -0.178(3) 0.149(15) Uani 1 1 d . . .
O9W O -0.1603(19) 0.5138(15) -0.365(3) 0.149(15) Uani 1 1 d . . .
O10W O -0.098(5) 0.470(5) -0.187(6) 0.19(4) Uani 0.50 1 d PU . .

loop_
_atom_site_aniso_label
_atom_site_aniso_U_11
_atom_site_aniso_U_22
_atom_site_aniso_U_33
_atom_site_aniso_U_23
_atom_site_aniso_U_13
_atom_site_aniso_U_12
Eu1 0.0202(5) 0.0267(5) 0.0117(5) -0.0015(4) 0.0053(4) -0.0096(4)
Eu2 0.0119(5) 0.0154(6) 0.0114(6) 0.000 0.0038(5) 0.000
Eu3 0.0207(6) 0.0224(7) 0.0169(7) 0.000 0.0062(5) 0.000
Co1 0.0153(11) 0.0242(13) 0.0095(12) -0.0024(10) 0.0006(9) -0.0037(10)
Co2 0.022(2) 0.036(3) 0.052(3) 0.000 -0.003(2) 0.000
O1W 0.072(12) 0.031(9) 0.051(11) -0.008(8) 0.034(10) -0.024(9)
O2W 0.107(17) 0.065(13) 0.071(14) -0.013(11) 0.074(14) -0.016(12)
O3W 0.15(2) 0.14(2) 0.14(2) 0.000 0.067(12) 0.000
O4W 0.055(12) 0.058(13) 0.055(13) 0.009(9) 0.023(9) -0.005(9)
O5W 0.046(11) 0.043(12) 0.045(11) -0.002(8) 0.020(9) -0.002(8)
O6W 0.054(12) 0.063(13) 0.052(13) 0.002(9) 0.024(9) -0.007(9)
O7W 0.085(16) 0.080(16) 0.079(16) -0.006(10) 0.036(11) 0.004(10)
O1 0.031(6) 0.034(6) 0.011(6) 0.010(5) 0.007(5) -0.008(5)
O2 0.032(8) 0.053(10) 0.022(8) 0.008(7) 0.007(6) -0.026(7)
O3 0.037(9) 0.059(11) 0.023(8) 0.006(7) 0.009(7) -0.024(8)
O4 0.046(9) 0.043(9) 0.017(7) -0.004(6) 0.018(7) -0.019(7)
O5 0.034(8) 0.049(10) 0.013(7) -0.001(6) 0.002(6) -0.026(7)
O6 0.034(7) 0.015(6) 0.009(6) -0.006(5) 0.012(5) -0.010(5)
O7 0.032(7) 0.033(8) 0.018(7) -0.001(6) 0.011(6) 0.007(6)
O8 0.024(7) 0.044(9) 0.011(7) -0.012(6) 0.000(6) 0.007(6)
O9 0.042(7) 0.048(8) 0.020(6) -0.007(6) 0.005(5) 0.022(6)
O10 0.022(6) 0.024(7) 0.018(7) -0.001(5) 0.006(5) 0.004(5)
O11 0.038(9) 0.060(12) 0.034(9) -0.021(8) -0.002(7) 0.026(9)
O12 0.033(8) 0.050(10) 0.020(8) -0.005(7) 0.011(6) 0.016(7)
O13 0.019(7) 0.045(10) 0.027(8) -0.005(7) -0.001(6) -0.006(6)
O14 0.016(7) 0.035(9) 0.049(10) -0.012(7) 0.002(7) 0.008(6)
O15 0.025(7) 0.041(9) 0.020(7) -0.015(6) 0.006(6) -0.014(6)
O16 0.023(7) 0.043(9) 0.024(8) -0.003(6) 0.011(6) -0.010(6)
O17 0.023(8) 0.070(13) 0.052(11) -0.032(10) -0.003(8) 0.015(8)
O18 0.029(7) 0.031(8) 0.023(8) -0.011(6) 0.006(6) 0.000(6)
N1 0.022(8) 0.027(9) 0.005(7) -0.001(6) 0.001(6) -0.009(7)
N2 0.016(7) 0.024(9) 0.016(8) -0.010(6) 0.003(6) -0.005(6)
N3 0.018(7) 0.026(9) 0.012(8) -0.001(6) 0.004(6) -0.004(6)
C1 0.028(10) 0.023(10) 0.014(9) 0.004(7) 0.007(8) -0.006(8)
C2 0.022(9) 0.025(10) 0.018(10) -0.004(8) 0.004(8) -0.010(8)
C3 0.023(9) 0.030(10) 0.008(9) -0.004(7) 0.005(7) -0.006(8)
C4 0.025(9) 0.020(10) 0.018(10) -0.004(7) 0.005(8) -0.007(8)
C5 0.018(9) 0.020(10) 0.015(9) -0.001(7) 0.000(7) -0.009(8)
C6 0.026(10) 0.025(11) 0.027(11) 0.006(8) 0.010(9) -0.002(9)
C7 0.032(11) 0.019(10) 0.014(10) -0.001(7) 0.002(8) -0.018(8)
C8 0.015(8) 0.019(9) 0.014(9) -0.002(7) 0.002(7) -0.009(7)
C9 0.017(9) 0.024(10) 0.014(9) -0.001(7) 0.004(7) 0.003(7)
C10 0.020(9) 0.016(9) 0.014(9) -0.003(7) 0.002(7) 0.003(7)
C11 0.020(9) 0.016(9) 0.015(9) 0.000(7) 0.012(7) -0.003(7)
C12 0.028(9) 0.017(9) 0.006(8) 0.005(6) 0.006(7) 0.006(7)
C13 0.016(8) 0.020(9) 0.014(9) -0.002(7) 0.002(7) 0.002(7)
C14 0.030(10) 0.010(9) 0.019(10) 0.000(7) 0.008(8) 0.006(8)
C15 0.012(8) 0.035(11) 0.013(9) -0.001(8) 0.000(7) 0.005(8)
C16 0.021(9) 0.021(10) 0.014(9) -0.001(7) -0.004(7) 0.000(8)
C17 0.022(9) 0.036(12) 0.014(9) 0.008(8) 0.007(8) -0.005(8)
C18 0.026(9) 0.019(10) 0.017(10) 0.002(7) 0.010(8) -0.006(8)
C19 0.023(9) 0.020(9) 0.015(9) -0.004(7) 0.008(7) -0.017(8)
C20 0.021(9) 0.026(10) 0.012(9) 0.000(7) 0.000(7) -0.005(8)
C21 0.019(9) 0.020(10) 0.017(9) 0.002(7) 0.004(7) -0.003(7)
C22 0.024(10) 0.026(11) 0.017(10) -0.005(8) 0.004(8) -0.014(8)
C23 0.034(10) 0.013(9) 0.018(10) -0.004(7) 0.018(8) -0.007(8)
C24 0.028(10) 0.029(11) 0.023(11) -0.006(8) 0.009(9) -0.010(9)
O8W 0.065(18) 0.14(3) 0.19(4) 0.05(3) 0.02(2) -0.010(19)
O9W 0.12(3) 0.07(2) 0.22(4) -0.02(2) 0.05(3) -0.013(19)
O10W 0.19(4) 0.19(4) 0.19(4) -0.003(10) 0.090(19) 0.001(10)

loop_
_atom_type_symbol
_atom_type_description
_atom_type_scat_dispersion_real
_atom_type_scat_dispersion_imag
_atom_type_scat_source
C C 0.0033 0.0016 'International Tables Vol C Tables 4.2.6.8 and 6.1.1.4'
H H 0.0000 0.0000 'International Tables Vol C Tables 4.2.6.8 and 6.1.1.4'
N N 0.0061 0.0033 'International Tables Vol C Tables 4.2.6.8 and 6.1.1.4'
O O 0.0106 0.0060 'International Tables Vol C Tables 4.2.6.8 and 6.1.1.4'
Co Co 0.3494 0.9721 'International Tables Vol C Tables 4.2.6.8 and 6.1.1.4'
Eu Eu -0.1578 3.6682 'International Tables Vol C Tables 4.2.6.8 and 6.1.1.4'

loop_
_geom_angle_atom_site_label_1
_geom_angle_atom_site_label_2
_geom_angle_atom_site_label_3
_geom_angle
_geom_angle_site_symmetry_1
_geom_angle_site_symmetry_3
_geom_angle_publ_flag
O9 Eu1 O4 85.6(6) 8_566 7_465 ?
O9 Eu1 O18 149.9(5) 8_566 . ?
O4 Eu1 O18 82.1(5) 7_465 . ?
O9 Eu1 O13 79.5(6) 8_566 . ?
O4 Eu1 O13 142.9(5) 7_465 . ?
O18 Eu1 O13 125.2(5) . . ?
O9 Eu1 O16 77.9(5) 8_566 7_464 ?
O4 Eu1 O16 134.3(5) 7_465 7_464 ?
O18 Eu1 O16 91.3(5) . 7_464 ?
O13 Eu1 O16 75.2(5) . 7_464 ?
O9 Eu1 O1W 77.1(6) 8_566 . ?
O4 Eu1 O1W 67.4(5) 7_465 . ?
O18 Eu1 O1W 72.9(5) . . ?
O13 Eu1 O1W 139.1(5) . . ?
O16 Eu1 O1W 67.4(5) 7_464 . ?
O9 Eu1 O1 118.8(5) 8_566 . ?
O4 Eu1 O1 75.2(5) 7_465 . ?
O18 Eu1 O1 84.3(5) . . ?
O13 Eu1 O1 82.7(5) . . ?
O16 Eu1 O1 149.4(5) 7_464 . ?
O1W Eu1 O1 138.1(5) . . ?
O9 Eu1 N3 138.5(6) 8_566 . ?
O4 Eu1 N3 134.6(5) 7_465 . ?
O18 Eu1 N3 63.3(5) . . ?
O13 Eu1 N3 62.0(5) . . ?
O16 Eu1 N3 78.0(5) 7_464 . ?
O1W Eu1 N3 122.5(5) . . ?
O1 Eu1 N3 73.0(4) . . ?
O9 Eu1 O2 68.9(5) 8_566 . ?
O4 Eu1 O2 70.2(5) 7_465 . ?
O18 Eu1 O2 130.6(5) . . ?
O13 Eu1 O2 72.8(5) . . ?
O16 Eu1 O2 137.2(5) 7_464 . ?
O1W Eu1 O2 126.8(5) . . ?
O1 Eu1 O2 49.9(4) . . ?
N3 Eu1 O2 110.0(5) . . ?
O9 Eu1 C6 93.3(5) 8_566 . ?
O4 Eu1 C6 67.8(6) 7_465 . ?
O18 Eu1 C6 107.1(5) . . ?
O13 Eu1 C6 79.3(6) . . ?
O16 Eu1 C6 154.2(5) 7_464 . ?
O1W Eu1 C6 134.7(6) . . ?
O1 Eu1 C6 25.7(5) . . ?
N3 Eu1 C6 94.0(5) . . ?
O2 Eu1 C6 24.5(5) . . ?
O10 Eu2 O10 158.1(7) 5_464 6_566 ?
O10 Eu2 O15 80.4(5) 5_464 5_464 ?
O10 Eu2 O15 83.7(5) 6_566 5_464 ?
O10 Eu2 O15 83.7(5) 5_464 6_566 ?
O10 Eu2 O15 80.4(5) 6_566 6_566 ?
O15 Eu2 O15 86.9(7) 5_464 6_566 ?
O10 Eu2 O5 113.3(5) 5_464 . ?
O10 Eu2 O5 77.0(4) 6_566 . ?
O15 Eu2 O5 155.5(5) 5_464 . ?
O15 Eu2 O5 75.1(5) 6_566 . ?
O10 Eu2 O5 77.0(4) 5_464 2_454 ?
O10 Eu2 O5 113.3(5) 6_566 2_454 ?
O15 Eu2 O5 75.1(5) 5_464 2_454 ?
O15 Eu2 O5 155.5(5) 6_566 2_454 ?
O5 Eu2 O5 126.6(7) . 2_454 ?
O10 Eu2 O6 75.6(4) 5_464 . ?
O10 Eu2 O6 123.1(4) 6_566 . ?
O15 Eu2 O6 151.8(4) 5_464 . ?
O15 Eu2 O6 104.8(5) 6_566 . ?
O5 Eu2 O6 51.8(4) . . ?
O5 Eu2 O6 85.1(5) 2_454 . ?
O10 Eu2 O6 123.1(4) 5_464 2_454 ?
O10 Eu2 O6 75.6(4) 6_566 2_454 ?
O15 Eu2 O6 104.8(5) 5_464 2_454 ?
O15 Eu2 O6 151.8(4) 6_566 2_454 ?
O5 Eu2 O6 85.1(5) . 2_454 ?
O5 Eu2 O6 51.8(4) 2_454 2_454 ?
O6 Eu2 O6 77.0(6) . 2_454 ?
O10 Eu2 C8 93.7(5) 5_464 . ?
O10 Eu2 C8 100.6(5) 6_566 . ?
O15 Eu2 C8 172.3(5) 5_464 . ?
O15 Eu2 C8 87.5(5) 6_566 . ?
O5 Eu2 C8 25.2(5) . . ?
O5 Eu2 C8 108.5(5) 2_454 . ?
O6 Eu2 C8 26.8(4) . . ?
O6 Eu2 C8 82.6(5) 2_454 . ?
O10 Eu2 C8 100.6(5) 5_464 2_454 ?
O10 Eu2 C8 93.7(5) 6_566 2_454 ?
O15 Eu2 C8 87.5(5) 5_464 2_454 ?
O15 Eu2 C8 172.3(5) 6_566 2_454 ?
O5 Eu2 C8 108.5(5) . 2_454 ?
O5 Eu2 C8 25.2(5) 2_454 2_454 ?
O6 Eu2 C8 82.6(5) . 2_454 ?
O6 Eu2 C8 26.8(4) 2_454 2_454 ?
C8 Eu2 C8 98.5(7) . 2_454 ?
O3 Eu3 O3 150.5(9) 7_465 8_465 ?
O3 Eu3 O2W 84.5(7) 7_465 . ?
O3 Eu3 O2W 83.6(7) 8_465 . ?
O3 Eu3 O2W 83.6(7) 7_465 2_454 ?
O3 Eu3 O2W 84.5(7) 8_465 2_454 ?
O2W Eu3 O2W 131.7(10) . 2_454 ?
O3 Eu3 O7 78.8(6) 7_465 . ?
O3 Eu3 O7 125.2(5) 8_465 . ?
O2W Eu3 O7 142.3(6) . . ?
O2W Eu3 O7 79.8(6) 2_454 . ?
O3 Eu3 O7 125.2(5) 7_465 2_454 ?
O3 Eu3 O7 78.8(6) 8_465 2_454 ?
O2W Eu3 O7 79.8(6) . 2_454 ?
O2W Eu3 O7 142.3(6) 2_454 2_454 ?
O7 Eu3 O7 82.8(7) . 2_454 ?
O3 Eu3 O8 126.1(5) 7_465 . ?
O3 Eu3 O8 73.6(5) 8_465 . ?
O2W Eu3 O8 147.5(6) . . ?
O2W Eu3 O8 69.5(6) 2_454 . ?
O7 Eu3 O8 51.7(4) . . ?
O7 Eu3 O8 73.4(5) 2_454 . ?
O3 Eu3 O8 73.6(5) 7_465 2_454 ?
O3 Eu3 O8 126.1(5) 8_465 2_454 ?
O2W Eu3 O8 69.5(6) . 2_454 ?
O2W Eu3 O8 147.5(6) 2_454 2_454 ?
O7 Eu3 O8 73.4(5) . 2_454 ?
O7 Eu3 O8 51.7(4) 2_454 2_454 ?
O8 Eu3 O8 105.8(7) . 2_454 ?
O3 Eu3 O3W 75.3(4) 7_465 . ?
O3 Eu3 O3W 75.3(4) 8_465 . ?
O2W Eu3 O3W 65.8(5) . . ?
O2W Eu3 O3W 65.9(5) 2_454 . ?
O7 Eu3 O3W 138.6(3) . . ?
O7 Eu3 O3W 138.6(3) 2_454 . ?
O8 Eu3 O3W 127.1(3) . . ?
O8 Eu3 O3W 127.1(3) 2_454 . ?
O3 Eu3 C14 102.4(6) 7_465 . ?
O3 Eu3 C14 98.9(5) 8_465 . ?
O2W Eu3 C14 157.2(6) . . ?
O2W Eu3 C14 71.0(6) 2_454 . ?
O7 Eu3 C14 26.5(5) . . ?
O7 Eu3 C14 78.6(5) 2_454 . ?
O8 Eu3 C14 25.4(5) . . ?
O8 Eu3 C14 91.4(5) 2_454 . ?
O3W Eu3 C14 136.8(4) . . ?
O3 Eu3 C14 98.9(5) 7_465 2_454 ?
O3 Eu3 C14 102.4(6) 8_465 2_454 ?
O2W Eu3 C14 71.0(6) . 2_454 ?
O2W Eu3 C14 157.2(6) 2_454 2_454 ?
O7 Eu3 C14 78.6(5) . 2_454 ?
O7 Eu3 C14 26.5(5) 2_454 2_454 ?
O8 Eu3 C14 91.4(5) . 2_454 ?
O8 Eu3 C14 25.4(5) 2_454 2_454 ?
O3W Eu3 C14 136.8(4) . 2_454 ?
C14 Eu3 C14 86.4(7) . 2_454 ?
N1 Co1 N2 165.5(6) . . ?
N1 Co1 O12 103.1(6) . . ?
N2 Co1 O12 77.0(6) . . ?
N1 Co1 O1 77.2(5) . . ?
N2 Co1 O1 117.3(6) . . ?
O12 Co1 O1 90.6(6) . . ?
N1 Co1 O7 104.5(6) . . ?
N2 Co1 O7 77.1(6) . . ?
O12 Co1 O7 152.3(5) . . ?
O1 Co1 O7 92.5(6) . . ?
N1 Co1 O6 76.1(5) . . ?
N2 Co1 O6 89.5(5) . . ?
O12 Co1 O6 97.7(6) . . ?
O1 Co1 O6 153.1(5) . . ?
O7 Co1 O6 91.9(5) . . ?
O4W Co2 O4W 145(2) . 2_554 ?
O4W Co2 O5W 124.8(15) . 2_554 ?
O4W Co2 O5W 90.3(15) 2_554 2_554 ?
O4W Co2 O5W 90.3(15) . . ?
O4W Co2 O5W 124.8(15) 2_554 . ?
O5W Co2 O5W 34.5(18) 2_554 . ?
O4W Co2 O14 90.0(12) . 2_554 ?
O4W Co2 O14 89.7(12) 2_554 2_554 ?
O5W Co2 O14 90.7(10) 2_554 2_554 ?
O5W Co2 O14 90.4(10) . 2_554 ?
O4W Co2 O14 89.7(12) . . ?
O4W Co2 O14 90.0(12) 2_554 . ?
O5W Co2 O14 90.4(10) 2_554 . ?
O5W Co2 O14 90.7(10) . . ?
O14 Co2 O14 178.8(9) 2_554 . ?
O4W Co2 O7W 102.9(19) . . ?
O4W Co2 O7W 42.0(17) 2_554 . ?
O5W Co2 O7W 132.2(16) 2_554 . ?
O5W Co2 O7W 166.6(16) . . ?
O14 Co2 O7W 91.8(14) 2_554 . ?
O14 Co2 O7W 87.2(14) . . ?
O4W Co2 O7W 42.0(17) . 2_554 ?
O4W Co2 O7W 103(2) 2_554 2_554 ?
O5W Co2 O7W 166.6(16) 2_554 2_554 ?
O5W Co2 O7W 132.2(16) . 2_554 ?
O14 Co2 O7W 87.2(14) 2_554 2_554 ?
O14 Co2 O7W 91.8(14) . 2_554 ?
O7W Co2 O7W 61(3) . 2_554 ?
O4W Co2 O6W 39.6(15) . 2_554 ?
O4W Co2 O6W 174.8(17) 2_554 2_554 ?
O5W Co2 O6W 85.3(14) 2_554 2_554 ?
O5W Co2 O6W 50.8(14) . 2_554 ?
O14 Co2 O6W 93.1(11) 2_554 2_554 ?
O14 Co2 O6W 87.4(11) . 2_554 ?
O7W Co2 O6W 142.1(17) . 2_554 ?
O7W Co2 O6W 81.7(17) 2_554 2_554 ?
O4W Co2 O6W 174.8(17) . . ?
O4W Co2 O6W 39.6(15) 2_554 . ?
O5W Co2 O6W 50.8(14) 2_554 . ?
O5W Co2 O6W 85.3(14) . . ?
O14 Co2 O6W 87.4(11) 2_554 . ?
O14 Co2 O6W 93.1(11) . . ?
O7W Co2 O6W 81.7(17) . . ?
O7W Co2 O6W 142.1(18) 2_554 . ?
O6W Co2 O6W 136(2) 2_554 . ?
O6W O4W O7W 153(4) 2_554 2_554 ?
O6W O4W Co2 79(2) 2_554 . ?
O7W O4W Co2 74(2) 2_554 . ?
O5W O5W Co2 72.7(9) 2_554 . ?
O4W O6W Co2 62(2) 2_554 . ?
O4W O7W Co2 64(2) 2_554 . ?
C6 O1 Co1 116.8(12) . . ?
C6 O1 Eu1 92.7(11) . . ?
Co1 O1 Eu1 149.9(6) . . ?
C6 O2 Eu1 89.6(12) . . ?
C7 O3 Eu3 172.5(17) . 7_465 ?
C7 O4 Eu1 149.6(13) . 7_465 ?
C8 O5 Eu2 94.4(11) . . ?
C8 O6 Co1 113.6(10) . . ?
C8 O6 Eu2 90.6(9) . . ?
Co1 O6 Eu2 154.7(5) . . ?
C14 O7 Co1 112.1(11) . . ?
C14 O7 Eu3 94.0(10) . . ?
Co1 O7 Eu3 153.1(6) . . ?
C14 O8 Eu3 91.5(11) . . ?
C15 O9 Eu1 161.5(14) . 8_465 ?
C15 O10 Eu2 141.6(13) . 5_464 ?
C16 O12 Co1 116.2(12) . . ?
C22 O13 Eu1 128.6(12) . . ?
C22 O14 Co2 126.3(13) . . ?
C23 O15 Eu2 141.5(13) . 5_464 ?
C23 O16 Eu1 138.1(13) . 7_464 ?
C24 O18 Eu1 127.6(13) . . ?
C5 N1 C1 120.0(15) . . ?
C5 N1 Co1 121.2(12) . . ?
C1 N1 Co1 118.7(12) . . ?
C13 N2 C9 121.2(16) . . ?
C13 N2 Co1 119.0(12) . . ?
C9 N2 Co1 119.5(12) . . ?
C21 N3 C17 118.0(16) . . ?
C21 N3 Eu1 120.1(12) . . ?
C17 N3 Eu1 121.8(12) . . ?
N1 C1 C2 122.5(17) . . ?
N1 C1 C6 112.1(15) . . ?
C2 C1 C6 125.4(17) . . ?
C1 C2 C3 117.6(17) . . ?
C1 C2 H2 121.2 . . ?
C3 C2 H2 121.2 . . ?
C4 C3 C2 119.8(17) . . ?
C4 C3 C7 120.6(16) . . ?
C2 C3 C7 119.6(16) . . ?
C5 C4 C3 117.0(17) . . ?
C5 C4 H4 121.5 . . ?
C3 C4 H4 121.5 . . ?
N1 C5 C4 122.9(16) . . ?
N1 C5 C8 112.8(15) . . ?
C4 C5 C8 124.3(16) . . ?
O2 C6 O1 126.0(18) . . ?
O2 C6 C1 120.1(18) . . ?
O1 C6 C1 113.8(16) . . ?
O2 C6 Eu1 65.9(11) . . ?
O1 C6 Eu1 61.6(10) . . ?
C1 C6 Eu1 162.8(14) . . ?
O3 C7 O4 125.3(18) . . ?
O3 C7 C3 118.0(18) . . ?
O4 C7 C3 116.6(17) . . ?
O5 C8 O6 122.3(16) . . ?
O5 C8 C5 121.6(16) . . ?
O6 C8 C5 116.1(15) . . ?
O5 C8 Eu2 60.4(9) . . ?
O6 C8 Eu2 62.6(8) . . ?
C5 C8 Eu2 169.9(13) . . ?
N2 C9 C10 121.9(17) . . ?
N2 C9 C14 111.7(15) . . ?
C10 C9 C14 126.4(16) . . ?
C9 C10 C11 117.7(17) . . ?
C9 C10 H10 121.2 . . ?
C11 C10 H10 121.1 . . ?
C12 C11 C10 119.8(16) . . ?
C12 C11 C15 120.6(16) . . ?
C10 C11 C15 119.6(16) . . ?
C13 C12 C11 118.4(16) . . ?
C13 C12 H12 120.8 . . ?
C11 C12 H12 120.8 . . ?
N2 C13 C12 121.0(16) . . ?
N2 C13 C16 112.9(15) . . ?
C12 C13 C16 126.1(16) . . ?
O8 C14 O7 122.2(16) . . ?
O8 C14 C9 120.4(16) . . ?
O7 C14 C9 117.4(16) . . ?
O8 C14 Eu3 63.1(9) . . ?
O7 C14 Eu3 59.6(9) . . ?
C9 C14 Eu3 171.8(13) . . ?
O9 C15 O10 124.9(17) . . ?
O9 C15 C11 116.0(17) . . ?
O10 C15 C11 119.1(16) . . ?
O11 C16 O12 125.7(18) . . ?
O11 C16 C13 120.1(17) . . ?
O12 C16 C13 114.2(17) . . ?
N3 C17 C18 122.4(17) . . ?
N3 C17 C22 113.0(17) . . ?
C18 C17 C22 124.5(18) . . ?
C17 C18 C19 119.5(18) . . ?
C17 C18 H18 120.2 . . ?
C19 C18 H18 120.2 . . ?
C20 C19 C18 118.7(17) . . ?
C20 C19 C23 120.3(17) . . ?
C18 C19 C23 120.8(17) . . ?
C19 C20 C21 118.8(17) . . ?
C19 C20 H20 120.6 . . ?
C21 C20 H20 120.6 . . ?
N3 C21 C20 122.5(18) . . ?
N3 C21 C24 113.0(16) . . ?
C20 C21 C24 124.4(17) . . ?
O14 C22 O13 126.0(18) . . ?
O14 C22 C17 119.4(17) . . ?
O13 C22 C17 114.6(18) . . ?
O15 C23 O16 127.2(17) . . ?
O15 C23 C19 118.3(16) . . ?
O16 C23 C19 114.4(16) . . ?
O17 C24 O18 124(2) . . ?
O17 C24 C21 120.0(18) . . ?
O18 C24 C21 115.9(17) . . ?

loop_
_geom_bond_atom_site_label_1
_geom_bond_atom_site_label_2
_geom_bond_distance
_geom_bond_site_symmetry_2
_geom_bond_publ_flag
Eu1 O9 2.325(14) 8_566 ?
Eu1 O4 2.383(14) 7_465 ?
Eu1 O18 2.391(14) . ?
Eu1 O13 2.431(16) . ?
Eu1 O16 2.440(13) 7_464 ?
Eu1 O1W 2.491(17) . ?
Eu1 O1 2.560(13) . ?
Eu1 N3 2.573(15) . ?
Eu1 O2 2.654(14) . ?
Eu1 C6 2.91(2) . ?
Eu2 O10 2.286(13) 5_464 ?
Eu2 O10 2.286(13) 6_566 ?
Eu2 O15 2.437(13) 5_464 ?
Eu2 O15 2.437(13) 6_566 ?
Eu2 O5 2.499(13) . ?
Eu2 O5 2.499(13) 2_454 ?
Eu2 O6 2.544(12) . ?
Eu2 O6 2.544(12) 2_454 ?
Eu2 C8 2.865(17) . ?
Eu2 C8 2.865(17) 2_454 ?
Eu3 O3 2.307(15) 7_465 ?
Eu3 O3 2.307(15) 8_465 ?
Eu3 O2W 2.426(17) . ?
Eu3 O2W 2.426(17) 2_454 ?
Eu3 O7 2.495(13) . ?
Eu3 O7 2.495(13) 2_454 ?
Eu3 O8 2.575(13) . ?
Eu3 O8 2.575(13) 2_454 ?
Eu3 O3W 2.59(5) . ?
Eu3 C14 2.886(18) . ?
Eu3 C14 2.886(18) 2_454 ?
Co1 N1 2.003(14) . ?
Co1 N2 2.006(15) . ?
Co1 O12 2.102(14) . ?
Co1 O1 2.106(13) . ?
Co1 O7 2.167(14) . ?
Co1 O6 2.192(12) . ?
Co2 O4W 1.98(4) . ?
Co2 O4W 1.98(4) 2_554 ?
Co2 O5W 2.11(3) 2_554 ?
Co2 O5W 2.11(3) . ?
Co2 O14 2.113(14) 2_554 ?
Co2 O14 2.113(14) . ?
Co2 O7W 2.13(5) . ?
Co2 O7W 2.13(5) 2_554 ?
Co2 O6W 2.21(4) 2_554 ?
Co2 O6W 2.21(4) . ?
O4W O6W 1.44(5) 2_554 ?
O4W O7W 1.48(6) 2_554 ?
O5W O5W 1.25(6) 2_554 ?
O6W O4W 1.44(5) 2_554 ?
O7W O4W 1.48(6) 2_554 ?
O1 C6 1.26(2) . ?
O2 C6 1.21(2) . ?
O3 C7 1.22(2) . ?
O3 Eu3 2.307(15) 7_465 ?
O4 C7 1.24(2) . ?
O4 Eu1 2.383(14) 7_465 ?
O5 C8 1.22(2) . ?
O6 C8 1.29(2) . ?
O7 C14 1.29(2) . ?
O8 C14 1.24(2) . ?
O9 C15 1.22(2) . ?
O9 Eu1 2.325(14) 8_465 ?
O10 C15 1.23(2) . ?
O10 Eu2 2.286(13) 5_464 ?
O11 C16 1.21(2) . ?
O12 C16 1.29(2) . ?
O13 C22 1.30(2) . ?
O14 C22 1.23(2) . ?
O15 C23 1.25(2) . ?
O15 Eu2 2.437(13) 5_464 ?
O16 C23 1.25(2) . ?
O16 Eu1 2.440(13) 7_464 ?
O17 C24 1.22(2) . ?
O18 C24 1.29(2) . ?
N1 C5 1.31(2) . ?
N1 C1 1.34(2) . ?
N2 C13 1.32(2) . ?
N2 C9 1.34(2) . ?
N3 C21 1.35(2) . ?
N3 C17 1.35(3) . ?
C1 C2 1.38(3) . ?
C1 C6 1.55(3) . ?
C2 C3 1.41(3) . ?
C2 H2 0.9300 . ?
C3 C4 1.40(3) . ?
C3 C7 1.52(2) . ?
C4 C5 1.40(3) . ?
C4 H4 0.9300 . ?
C5 C8 1.51(2) . ?
C9 C10 1.36(3) . ?
C9 C14 1.51(2) . ?
C10 C11 1.41(2) . ?
C10 H10 0.9300 . ?
C11 C12 1.39(2) . ?
C11 C15 1.50(2) . ?
C12 C13 1.39(2) . ?
C12 H12 0.9300 . ?
C13 C16 1.52(2) . ?
C17 C18 1.37(3) . ?
C17 C22 1.51(3) . ?
C18 C19 1.39(3) . ?
C18 H18 0.9300 . ?
C19 C20 1.38(3) . ?
C19 C23 1.52(2) . ?
C20 C21 1.40(3) . ?
C20 H20 0.9300 . ?
C21 C24 1.52(3) . ?
